data_2234695
loop_
_publ_author_name
'Akkurt, Mehmet'
'G\"ursoy, Elif'
'G\"uzeldemirci, Nuray Ulusoy'
'T\"urktekin-\,Celikesir, Sevim'
'Tahir, Muhammad Nawaz'

_publ_section_title
;
 2-[6-(4-Bromophenyl)imidazo[2,1-<i>b</i>][1,3]thiazol-3-yl]-<i>N</i>-[8-(4-hydroxyphenyl)-2-methyl-3-oxo-1-thia-4-azaspiro[4.5]decan-4-yl]acetamide
 ethanol disolvate
;
_journal_coeditor_code IS5113
_journal_issue 5
_journal_name_full 'Acta Crystallographica Section E'
_journal_page_first o1505
_journal_page_last o1506
_journal_paper_doi 10.1107/S1600536812015371
_journal_volume 68
_journal_year 2012
_chemical_formula_iupac 'C28 H27 Br N4 O3 S2, 2C2 H6 O'
_chemical_formula_moiety 'C28 H27 Br N4 O3 S2, 2(C2 H6 O)'
_chemical_formula_sum 'C32 H39 Br N4 O5 S2'
_chemical_formula_weight 703.71
_chemical_name_systematic
;
2-[6-(4-Bromophenyl)imidazo[2,1-<i>b</i>][1,3]thiazol-3-yl]-<i>N</i>-
[8-(4-hydroxyphenyl)-2-methyl-3-oxo-1-thia-4-azaspiro[4.5]decan-4-yl]acetamide
ethanol disolvate
;
_space_group_IT_number 14
_symmetry_cell_setting monoclinic
_symmetry_space_group_name_Hall '-P 2ybc'
_symmetry_space_group_name_H-M 'P 1 21/c 1'
_atom_sites_solution_hydrogens geom
_atom_sites_solution_primary direct
_atom_sites_solution_secondary difmap
_cell_angle_alpha 90
_cell_angle_beta 109.015(3)
_cell_angle_gamma 90
_cell_formula_units_Z 4
_cell_length_a 14.9549(15)
_cell_length_b 13.2642(11)
_cell_length_c 17.9393(17)
_cell_measurement_reflns_used 327
_cell_measurement_temperature 296(2)
_cell_measurement_theta_max 20
_cell_measurement_theta_min 3.5
_cell_volume 3364.3(5)
_computing_cell_refinement 'SAINT (Bruker, 2009)'
_computing_data_collection 'APEX2 (Bruker, 2009)'
_computing_data_reduction 'SAINT (Bruker, 2009)'
_computing_molecular_graphics 'ORTEP-3 (Farrugia, 1997) and PLATON (Spek, 2009)'
_computing_publication_material 'WinGX (Farrugia, 1999) and PLATON (Spek, 2009)'
_computing_structure_refinement 'SHELXL97 (Sheldrick, 2008)'
_computing_structure_solution 'SHELXS97 (Sheldrick, 2008)'
_diffrn_ambient_temperature 296(2)
_diffrn_measured_fraction_theta_full 1.000
_diffrn_measured_fraction_theta_max 1.000
_diffrn_measurement_device_type 'Bruker Kappa APEXII CCD'
_diffrn_measurement_method \w
_diffrn_radiation_monochromator graphite
_diffrn_radiation_source 'fine-focus sealed tube'
_diffrn_radiation_type MoK\a
_diffrn_radiation_wavelength 0.71073
_diffrn_reflns_av_R_equivalents 0.0663
_diffrn_reflns_av_sigmaI/netI 0.1041
_diffrn_reflns_limit_h_max 17
_diffrn_reflns_limit_h_min -18
_diffrn_reflns_limit_k_max 14
_diffrn_reflns_limit_k_min -16
_diffrn_reflns_limit_l_max 22
_diffrn_reflns_limit_l_min -20
_diffrn_reflns_number 27860
_diffrn_reflns_reduction_process
;
;
_diffrn_reflns_theta_full 26.50
_diffrn_reflns_theta_max 26.50
_diffrn_reflns_theta_min 1.95
_exptl_absorpt_coefficient_mu 1.391
_exptl_absorpt_correction_T_max 0.736
_exptl_absorpt_correction_T_min 0.665
_exptl_absorpt_correction_type multi-scan
_exptl_absorpt_process_details '(SADABS; Bruker, 2005)'
_exptl_crystal_colour white
_exptl_crystal_density_diffrn 1.389
_exptl_crystal_density_method 'Not Measured'
_exptl_crystal_description prism
_exptl_crystal_F_000 1464
_exptl_crystal_size_max 0.35
_exptl_crystal_size_mid 0.25
_exptl_crystal_size_min 0.22
_refine_diff_density_max 0.442
_refine_diff_density_min -0.362
_refine_ls_extinction_method none
_refine_ls_goodness_of_fit_ref 1.003
_refine_ls_hydrogen_treatment constr
_refine_ls_matrix_type full
_refine_ls_number_parameters 428
_refine_ls_number_reflns 6971
_refine_ls_number_restraints 12
_refine_ls_restrained_S_all 1.022
_refine_ls_R_factor_all 0.1708
_refine_ls_R_factor_gt 0.0560
_refine_ls_shift/su_max 0.000
_refine_ls_shift/su_mean 0.000
_refine_ls_structure_factor_coef Fsqd
_refine_ls_weighting_details 'calc w=1/[\s^2^(Fo^2^)+(0.0590P)^2^+0.1004P] where P=(Fo^2^+2Fc^2^)/3'
_refine_ls_weighting_scheme calc
_refine_ls_wR_factor_gt 0.1155
_refine_ls_wR_factor_ref 0.1498
_reflns_number_gt 2926
_reflns_number_total 6971
_reflns_threshold_expression I>2\s(I)
_cod_data_source_file is5113.cif
_cod_data_source_block I
_cod_original_cell_volume 3364.4(5)
_cod_original_sg_symbol_H-M 'P 21/c'
_cod_database_code 2234695
_cod_database_fobs_code 2234695

loop_
_symmetry_equiv_pos_site_id
_symmetry_equiv_pos_as_xyz
1 x,y,z
2 -x,1/2+y,1/2-z
3 -x,-y,-z
4 x,1/2-y,1/2+z

loop_
_atom_site_aniso_label
_atom_site_aniso_U_11
_atom_site_aniso_U_22
_atom_site_aniso_U_33
_atom_site_aniso_U_12
_atom_site_aniso_U_13
_atom_site_aniso_U_23
Br1 0.1375(6) 0.0619(3) 0.1037(5) 0.0105(3) 0.0460(4) -0.0123(3)
S1 0.0933(12) 0.1140(11) 0.1082(12) -0.0111(9) 0.0580(10) -0.0321(9)
S2A 0.098(6) 0.044(3) 0.092(5) 0.014(3) -0.042(4) 0.008(3)
O1 0.085(3) 0.112(3) 0.056(2) 0.018(2) 0.018(2) -0.0131(19)
O2 0.077(2) 0.0332(16) 0.136(3) -0.0046(15) -0.002(2) -0.0040(16)
O3 0.114(3) 0.0291(15) 0.098(3) 0.0003(16) 0.016(2) -0.0035(13)
N1 0.067(3) 0.072(3) 0.071(3) -0.012(2) 0.027(2) -0.010(2)
N2 0.051(3) 0.060(2) 0.052(2) 0.0003(19) 0.0102(19) -0.0076(17)
N3 0.062(3) 0.0352(16) 0.046(2) 0.0022(17) 0.006(2) -0.0024(15)
N4 0.054(2) 0.0318(16) 0.057(2) 0.0033(17) 0.0047(19) 0.0034(15)
C1 0.061(3) 0.051(3) 0.062(3) -0.004(2) 0.008(3) 0.004(2)
C2 0.074(4) 0.066(3) 0.061(3) 0.010(3) 0.023(3) 0.003(2)
C3 0.076(4) 0.049(3) 0.064(3) 0.009(3) 0.012(3) -0.005(2)
C4 0.067(4) 0.050(3) 0.080(3) -0.003(2) 0.018(3) -0.002(2)
C5 0.055(3) 0.059(3) 0.067(3) -0.001(2) 0.017(2) -0.002(2)
C6 0.043(3) 0.049(2) 0.054(3) 0.002(2) 0.008(2) 0.0069(19)
C7 0.051(3) 0.058(3) 0.049(3) -0.002(2) 0.012(2) 0.000(2)
C8 0.048(3) 0.051(2) 0.059(3) 0.003(2) 0.018(2) 0.000(2)
C9 0.061(4) 0.075(3) 0.069(3) -0.005(3) 0.025(3) -0.012(3)
C10 0.071(4) 0.092(4) 0.072(4) 0.010(3) 0.020(3) -0.022(3)
C11 0.060(3) 0.058(3) 0.061(3) 0.012(3) 0.004(3) -0.005(2)
C12 0.062(3) 0.044(2) 0.076(3) 0.011(2) 0.006(3) -0.002(2)
C13 0.064(4) 0.041(2) 0.063(4) 0.003(2) 0.011(3) -0.008(2)
C14 0.056(3) 0.040(3) 0.107(4) 0.001(2) 0.000(3) -0.003(2)
C15A 0.057(7) 0.059(5) 0.062(7) -0.003(4) 0.019(6) 0.005(4)
C16A 0.114(14) 0.070(7) 0.060(11) -0.034(8) -0.006(8) 0.012(8)
C17 0.054(3) 0.0316(19) 0.056(3) 0.0023(19) 0.013(2) 0.0024(17)
C18 0.080(4) 0.042(2) 0.065(3) -0.005(2) 0.038(3) -0.0074(19)
C19 0.086(4) 0.034(2) 0.074(3) -0.004(2) 0.041(3) -0.0009(19)
C20 0.062(3) 0.0323(19) 0.054(3) 0.006(2) 0.014(2) 0.0019(18)
C21 0.083(4) 0.038(2) 0.077(3) 0.003(2) 0.039(3) 0.000(2)
C22 0.079(3) 0.037(2) 0.073(3) 0.001(2) 0.035(3) 0.0052(19)
C23 0.053(3) 0.0334(19) 0.055(3) 0.002(2) 0.015(2) 0.0010(19)
C24 0.069(3) 0.042(2) 0.056(3) 0.003(2) 0.013(2) 0.005(2)
C25 0.081(4) 0.041(2) 0.061(3) -0.004(2) 0.007(3) -0.006(2)
C26 0.073(3) 0.028(2) 0.069(3) 0.000(2) 0.025(3) -0.001(2)
C27 0.064(3) 0.040(2) 0.069(3) 0.005(2) 0.012(3) 0.008(2)
C28 0.066(3) 0.038(2) 0.070(3) -0.003(2) 0.006(2) 0.001(2)
C16B 0.086(17) 0.122(17) 0.067(18) 0.001(14) 0.002(14) 0.065(14)
S2B 0.096(10) 0.042(5) 0.117(9) -0.006(5) 0.010(7) -0.001(5)
C15B 0.037(9) 0.039(6) 0.061(11) -0.002(5) 0.019(7) -0.001(6)
O4 0.068(2) 0.095(2) 0.092(3) -0.001(2) 0.025(2) -0.015(2)
C29 0.152(8) 0.293(11) 0.149(7) 0.113(8) 0.051(6) 0.045(7)
C30 0.098(5) 0.133(5) 0.103(5) 0.005(4) 0.038(4) -0.014(4)
O5 0.232(5) 0.079(2) 0.087(3) 0.030(3) 0.082(3) 0.0068(19)
C31 0.296(13) 0.153(7) 0.120(7) -0.032(8) 0.002(7) 0.027(6)
C32 0.253(11) 0.101(6) 0.143(7) 0.015(6) 0.038(7) 0.028(5)

loop_
_atom_site_type_symbol
_atom_site_label
_atom_site_fract_x
_atom_site_fract_y
_atom_site_fract_z
_atom_site_U_iso_or_equiv
_atom_site_thermal_displace_type
_atom_site_calc_flag
_atom_site_refinement_flags
_atom_site_occupancy
_atom_site_disorder_assembly
_atom_site_disorder_group
Br Br1 0.09539(5) 0.08007(4) 0.42261(3) 0.0994(3) Uani d . 1.000 . .
S S1 -0.10100(11) 0.59938(11) 0.71949(9) 0.0991(7) Uani d . 1.000 . .
S S2A 0.4804(7) 0.5211(7) 0.8893(6) 0.096(3) Uani d DP 0.610(19) A 1
O O1 0.2141(2) 0.7185(2) 0.8423(2) 0.0855(16) Uani d . 1.000 . .
O O2 0.4304(2) 0.79805(19) 0.8429(2) 0.0910(13) Uani d . 1.000 A .
O O3 0.3050(3) -0.09257(17) 0.72779(19) 0.0849(15) Uani d . 1.000 . .
N N1 -0.0424(3) 0.4494(3) 0.6353(2) 0.0689(17) Uani d . 1.000 . .
N N2 0.0378(3) 0.5929(2) 0.66586(19) 0.0559(14) Uani d . 1.000 . .
N N3 0.2814(3) 0.6861(2) 0.74894(18) 0.0506(13) Uani d . 1.000 . .
N N4 0.3622(2) 0.6463(2) 0.80216(19) 0.0509(11) Uani d . 1.000 A .
C C1 0.1150(3) 0.3626(3) 0.5243(2) 0.0609(17) Uani d . 1.000 . .
C C2 0.1293(3) 0.2796(3) 0.4821(2) 0.0668(19) Uani d . 1.000 . .
C C3 0.0752(4) 0.1946(3) 0.4789(3) 0.0656(19) Uani d . 1.000 . .
C C4 0.0080(4) 0.1910(3) 0.5150(3) 0.0671(19) Uani d . 1.000 . .
C C5 -0.0056(3) 0.2744(3) 0.5564(2) 0.0610(17) Uani d . 1.000 . .
C C6 0.0481(3) 0.3622(3) 0.5622(2) 0.0506(16) Uani d . 1.000 . .
C C7 0.0329(3) 0.4491(3) 0.6061(2) 0.0537(17) Uani d . 1.000 . .
C C8 0.0823(3) 0.5370(3) 0.6244(2) 0.0525(16) Uani d . 1.000 . .
C C9 -0.0363(3) 0.5371(4) 0.6704(3) 0.0674(19) Uani d . 1.000 . .
C C10 -0.0244(4) 0.7006(4) 0.7329(3) 0.079(2) Uani d . 1.000 . .
C C11 0.0444(4) 0.6885(3) 0.7021(3) 0.0635(17) Uani d . 1.000 . .
C C12 0.1249(3) 0.7561(3) 0.7072(3) 0.0647(16) Uani d . 1.000 . .
C C13 0.2113(3) 0.7209(3) 0.7744(3) 0.058(2) Uani d . 1.000 A .
C C14 0.4321(3) 0.7062(3) 0.8446(3) 0.0741(19) Uani d . 1.000 . .
C C15A 0.5213(9) 0.6475(5) 0.8785(8) 0.059(4) Uani d DP 0.610(19) A 1
C C16A 0.5789(17) 0.6842(17) 0.9598(11) 0.090(6) Uani d DP 0.610(19) A 1
C C17 0.3723(3) 0.5360(2) 0.8059(2) 0.0484(15) Uani d D 1.000 . .
C C18 0.2902(3) 0.4860(3) 0.8227(2) 0.0588(18) Uani d . 1.000 A .
C C19 0.2988(3) 0.3717(2) 0.8228(2) 0.0610(18) Uani d . 1.000 . .
C C20 0.3065(3) 0.3332(2) 0.7463(2) 0.0506(15) Uani d . 1.000 A .
C C21 0.3890(3) 0.3819(3) 0.7294(2) 0.0629(18) Uani d . 1.000 . .
C C22 0.3829(3) 0.4969(2) 0.7299(2) 0.0605(16) Uani d . 1.000 A .
C C23 0.3094(3) 0.2193(2) 0.7425(2) 0.0478(15) Uani d . 1.000 . .
C C24 0.2489(3) 0.1687(3) 0.6804(2) 0.0575(16) Uani d . 1.000 A .
C C25 0.2484(3) 0.0647(3) 0.6751(3) 0.0649(18) Uani d . 1.000 . .
C C26 0.3112(3) 0.0097(3) 0.7335(2) 0.0562(16) Uani d . 1.000 A .
C C27 0.3751(3) 0.0577(3) 0.7953(3) 0.0600(16) Uani d . 1.000 . .
C C28 0.3738(3) 0.1618(3) 0.7991(2) 0.0619(16) Uani d . 1.000 A .
C C16B 0.594(2) 0.689(3) 0.940(2) 0.097(10) Uani d DP 0.390(19) A 2
S S2B 0.4827(10) 0.5145(10) 0.8849(9) 0.091(5) Uani d DP 0.390(19) A 2
C C15B 0.4954(10) 0.6441(7) 0.9219(13) 0.045(5) Uani d DP 0.390(19) A 2
O O4 0.7754(2) 0.4226(3) 0.51981(19) 0.0853(14) Uani d D 1.000 . .
C C29 0.6290(5) 0.5002(7) 0.4923(4) 0.198(5) Uani d D 1.000 . .
C C30 0.7073(4) 0.4545(5) 0.5521(3) 0.110(3) Uani d D 1.000 . .
O O5 0.2790(4) 0.7871(3) 1.0951(2) 0.125(2) Uani d D 1.000 . .
C C31 0.2786(7) 0.6425(6) 1.0282(4) 0.206(5) Uani d D 1.000 . .
C C32 0.3415(7) 0.7079(5) 1.0729(5) 0.172(5) Uani d D 1.000 . .
H H2 0.17430 0.28140 0.45660 0.0800 Uiso c R 1.000 . .
H H3A 0.35030 -0.11790 0.76170 0.1270 Uiso c R 1.000 A .
H H4 -0.02830 0.13320 0.51180 0.0810 Uiso c R 1.000 . .
H H3 0.27550 0.68890 0.69970 0.0610 Uiso c R 1.000 A .
H H1 0.15160 0.42000 0.52710 0.0730 Uiso c R 1.000 . .
H H10 -0.03100 0.75880 0.75950 0.0950 Uiso c R 1.000 . .
H H12A 0.10920 0.82480 0.71680 0.0780 Uiso c R 1.000 . .
H H12B 0.13850 0.75480 0.65790 0.0780 Uiso c R 1.000 . .
H H15A 0.55890 0.64780 0.84290 0.0710 Uiso c RP 0.610(19) A 1
H H16A 0.63560 0.64480 0.97920 0.1350 Uiso c RP 0.610(19) A 1
H H5 -0.05160 0.27190 0.58100 0.0730 Uiso c R 1.000 . .
H H8 0.13540 0.55530 0.61140 0.0630 Uiso c R 1.000 . .
H H18A 0.23160 0.50610 0.78300 0.0710 Uiso c R 1.000 . .
H H18B 0.28820 0.50830 0.87360 0.0710 Uiso c R 1.000 . .
H H19A 0.35430 0.35110 0.86580 0.0730 Uiso c R 1.000 A .
H H19B 0.24380 0.34190 0.83150 0.0730 Uiso c R 1.000 . .
H H20 0.24920 0.35490 0.70450 0.0610 Uiso c R 1.000 . .
H H21A 0.39040 0.35960 0.67830 0.0750 Uiso c R 1.000 A .
H H21B 0.44740 0.36050 0.76880 0.0750 Uiso c R 1.000 . .
H H22A 0.43960 0.52520 0.72320 0.0720 Uiso c R 1.000 . .
H H22B 0.32920 0.51880 0.68580 0.0720 Uiso c R 1.000 . .
H H24 0.20640 0.20540 0.64010 0.0690 Uiso c R 1.000 . .
H H25 0.20580 0.03230 0.63210 0.0780 Uiso c R 1.000 A .
H H27 0.41900 0.02080 0.83460 0.0720 Uiso c R 1.000 A .
H H28 0.41800 0.19420 0.84120 0.0740 Uiso c R 1.000 . .
H H16B 0.54250 0.67740 0.99480 0.1350 Uiso c RP 0.610(19) A 1
H H16C 0.59520 0.75380 0.95690 0.1350 Uiso c RP 0.610(19) A 1
H H15B 0.47140 0.65210 0.96630 0.0540 Uiso c RP 0.390(19) A 2
H H16D 0.63680 0.65750 0.98590 0.1460 Uiso c RP 0.390(19) A 2
H H16E 0.59210 0.76030 0.94900 0.1460 Uiso c RP 0.390(19) A 2
H H16F 0.61640 0.67800 0.89580 0.1460 Uiso c RP 0.390(19) A 2
H H4A 0.82630 0.41630 0.55500 0.1280 Uiso c R 1.000 . .
H H29A 0.58240 0.52160 0.51520 0.2960 Uiso c R 1.000 . .
H H29B 0.60140 0.45200 0.45130 0.2960 Uiso c R 1.000 . .
H H29C 0.65100 0.55740 0.47050 0.2960 Uiso c R 1.000 . .
H H30A 0.73500 0.50290 0.59380 0.1320 Uiso c R 1.000 . .
H H30B 0.68500 0.39730 0.57490 0.1320 Uiso c R 1.000 . .
H H5A 0.25830 0.82680 1.05840 0.1880 Uiso c R 1.000 . .
H H31A 0.31130 0.58920 1.01170 0.3090 Uiso c R 1.000 . .
H H31B 0.23770 0.67670 0.98270 0.3090 Uiso c R 1.000 . .
H H31C 0.24170 0.61480 1.05810 0.3090 Uiso c R 1.000 . .
H H32A 0.37880 0.73820 1.04360 0.2060 Uiso c R 1.000 . .
H H32B 0.38360 0.67520 1.11960 0.2060 Uiso c R 1.000 . .

loop_
_atom_type_symbol
_atom_type_description
_atom_type_scat_dispersion_real
_atom_type_scat_dispersion_imag
_atom_type_scat_source
C C 0.0033 0.0016 ' International Tables Vol C Tables 4.2.6.8 and 6.1.1.4'
H H 0.0000 0.0000 ' International Tables Vol C Tables 4.2.6.8 and 6.1.1.4'
Br Br -0.2901 2.4595 ' International Tables Vol C Tables 4.2.6.8 and 6.1.1.4'
N N 0.0061 0.0033 ' International Tables Vol C Tables 4.2.6.8 and 6.1.1.4'
O O 0.0106 0.0060 ' International Tables Vol C Tables 4.2.6.8 and 6.1.1.4'
S S 0.1246 0.1234 ' International Tables Vol C Tables 4.2.6.8 and 6.1.1.4'

loop_
_geom_angle_atom_site_label_1
_geom_angle_atom_site_label_2
_geom_angle_atom_site_label_3
_geom_angle
_geom_angle_publ_flag
C9 S1 C10 89.2(3) no
C15A S2A C17 93.0(6) no
C15B S2B C17 95.5(9) no
C26 O3 H3A 109.00 no
C30 O4 H4A 109.00 no
C32 O5 H5A 109.00 no
C7 N1 C9 104.2(4) no
C9 N2 C11 113.4(4) no
C8 N2 C11 139.8(4) no
C8 N2 C9 106.8(3) no
N4 N3 C13 119.8(3) no
N3 N4 C17 117.8(3) no
C14 N4 C17 121.1(3) no
N3 N4 C14 120.9(3) no
C13 N3 H3 120.00 no
N4 N3 H3 120.00 no
C2 C1 C6 122.0(4) no
C1 C2 C3 118.5(4) no
C2 C3 C4 121.5(4) no
Br1 C3 C4 119.6(3) no
Br1 C3 C2 118.9(4) no
C3 C4 C5 119.2(4) no
C4 C5 C6 121.6(4) no
C5 C6 C7 120.8(4) no
C1 C6 C7 122.0(4) no
C1 C6 C5 117.2(4) no
N1 C7 C8 110.5(4) no
C6 C7 C8 129.8(4) no
N1 C7 C6 119.7(4) no
N2 C8 C7 105.9(4) no
N1 C9 N2 112.7(4) no
S1 C9 N2 112.1(4) no
S1 C9 N1 135.2(4) no
S1 C10 C11 114.6(4) no
N2 C11 C10 110.7(5) no
N2 C11 C12 120.4(5) no
C10 C11 C12 128.8(4) no
C11 C12 C13 109.0(4) no
O1 C13 C12 123.3(4) no
N3 C13 C12 112.8(4) no
O1 C13 N3 123.8(4) no
O2 C14 C15B 122.0(6) no
N4 C14 C15B 108.4(5) no
O2 C14 C15A 122.7(5) no
N4 C14 C15A 110.6(5) no
O2 C14 N4 125.0(4) no
C14 C15A C16A 112.2(11) no
S2A C15A C16A 107.5(11) no
S2A C15A C14 103.8(8) no
S2B C15B C16B 115.0(17) no
S2B C15B C14 101.8(12) no
C14 C15B C16B 103.8(16) no
N4 C17 C18 111.6(3) no
S2A C17 N4 101.3(4) no
S2A C17 C22 112.2(4) no
S2B C17 N4 104.2(5) no
S2A C17 C18 110.5(4) no
S2B C17 C18 111.6(5) no
S2B C17 C22 108.3(6) no
N4 C17 C22 109.8(3) no
C18 C17 C22 111.1(3) no
C17 C18 C19 111.4(3) no
C18 C19 C20 111.7(3) no
C21 C20 C23 112.4(4) no
C19 C20 C23 113.1(3) no
C19 C20 C21 110.4(3) no
C20 C21 C22 111.8(3) no
C17 C22 C21 111.8(3) no
C24 C23 C28 116.6(3) no
C20 C23 C24 120.5(3) no
C20 C23 C28 122.8(3) no
C23 C24 C25 122.4(4) no
C24 C25 C26 119.5(4) no
C25 C26 C27 119.9(4) no
O3 C26 C27 122.6(4) no
O3 C26 C25 117.5(4) no
C26 C27 C28 119.3(4) no
C23 C28 C27 122.2(4) no
C2 C1 H1 119.00 no
C6 C1 H1 119.00 no
C3 C2 H2 121.00 no
C1 C2 H2 121.00 no
C5 C4 H4 120.00 no
C3 C4 H4 120.00 no
C4 C5 H5 119.00 no
C6 C5 H5 119.00 no
C7 C8 H8 127.00 no
N2 C8 H8 127.00 no
C11 C10 H10 123.00 no
S1 C10 H10 123.00 no
C11 C12 H12A 110.00 no
C11 C12 H12B 110.00 no
C13 C12 H12B 110.00 no
H12A C12 H12B 108.00 no
C13 C12 H12A 110.00 no
C16A C15A H15A 111.00 no
S2A C15A H15A 111.00 no
C14 C15A H15A 111.00 no
C16B C15B H15B 112.00 no
C14 C15B H15B 112.00 no
S2B C15B H15B 112.00 no
C15A C16A H16C 109.00 no
H16A C16A H16B 110.00 no
H16A C16A H16C 109.00 no
H16B C16A H16C 109.00 no
C15A C16A H16B 110.00 no
C15A C16A H16A 109.00 no
C15B C16B H16E 110.00 no
H16D C16B H16E 109.00 no
H16D C16B H16F 109.00 no
C15B C16B H16F 110.00 no
H16E C16B H16F 109.00 no
C15B C16B H16D 110.00 no
C19 C18 H18A 109.00 no
C19 C18 H18B 109.00 no
H18A C18 H18B 108.00 no
C17 C18 H18B 109.00 no
C17 C18 H18A 109.00 no
C18 C19 H19B 109.00 no
C18 C19 H19A 109.00 no
C20 C19 H19B 109.00 no
C20 C19 H19A 109.00 no
H19A C19 H19B 108.00 no
C21 C20 H20 107.00 no
C23 C20 H20 107.00 no
C19 C20 H20 107.00 no
C20 C21 H21B 109.00 no
C22 C21 H21A 109.00 no
C20 C21 H21A 109.00 no
H21A C21 H21B 108.00 no
C22 C21 H21B 109.00 no
C17 C22 H22B 109.00 no
H22A C22 H22B 108.00 no
C21 C22 H22A 109.00 no
C21 C22 H22B 109.00 no
C17 C22 H22A 109.00 no
C23 C24 H24 119.00 no
C25 C24 H24 119.00 no
C24 C25 H25 120.00 no
C26 C25 H25 120.00 no
C28 C27 H27 120.00 no
C26 C27 H27 120.00 no
C23 C28 H28 119.00 no
C27 C28 H28 119.00 no
O4 C30 C29 110.2(5) no
C30 C29 H29A 109.00 no
C30 C29 H29B 109.00 no
H29A C29 H29B 110.00 no
H29A C29 H29C 109.00 no
C30 C29 H29C 109.00 no
H29B C29 H29C 109.00 no
O4 C30 H30B 110.00 no
C29 C30 H30A 110.00 no
O4 C30 H30A 110.00 no
H30A C30 H30B 108.00 no
C29 C30 H30B 110.00 no
O5 C32 C31 103.3(8) no
C32 C31 H31A 109.00 no
C32 C31 H31B 109.00 no
C32 C31 H31C 109.00 no
H31A C31 H31B 109.00 no
H31A C31 H31C 110.00 no
H31B C31 H31C 109.00 no
O5 C32 H32A 111.00 no
O5 C32 H32B 111.00 no
C31 C32 H32A 111.00 no
C31 C32 H32B 111.00 no
H32A C32 H32B 109.00 no

loop_
_geom_bond_atom_site_label_1
_geom_bond_atom_site_label_2
_geom_bond_distance
_geom_bond_publ_flag
Br1 C3 1.902(5) no
S1 C9 1.717(5) no
S1 C10 1.730(6) no
S2A C15A 1.817(13) no
S2A C17 1.821(11) no
S2B C17 1.814(16) no
S2B C15B 1.830(18) no
O1 C13 1.206(6) no
O2 C14 1.219(5) no
O3 C26 1.361(5) no
O3 H3A 0.8200 no
O4 C30 1.392(7) no
O4 H4A 0.8200 no
O5 C32 1.542(10) no
O5 H5A 0.8200 no
N1 C9 1.312(7) no
N1 C7 1.388(6) no
N2 C11 1.414(5) no
N2 C8 1.367(6) no
N2 C9 1.357(6) no
N3 N4 1.378(5) no
N3 C13 1.354(6) no
N4 C14 1.336(6) no
N4 C17 1.470(4) no
N3 H3 0.8600 no
C1 C6 1.381(6) no
C1 C2 1.392(6) no
C2 C3 1.378(6) no
C3 C4 1.362(9) no
C4 C5 1.384(6) no
C5 C6 1.399(6) no
C6 C7 1.455(6) no
C7 C8 1.362(6) no
C10 C11 1.327(9) no
C11 C12 1.480(7) no
C12 C13 1.525(7) no
C14 C15B 1.63(2) no
C14 C15A 1.492(13) no
C15A C16A 1.51(2) no
C15B C16B 1.52(4) no
C17 C18 1.510(6) no
C17 C22 1.515(5) no
C18 C19 1.522(5) no
C19 C20 1.504(5) no
C20 C23 1.514(4) no
C20 C21 1.508(6) no
C21 C22 1.528(5) no
C23 C24 1.361(5) no
C23 C28 1.380(5) no
C24 C25 1.383(6) no
C25 C26 1.368(6) no
C26 C27 1.363(6) no
C27 C28 1.383(6) no
C1 H1 0.9300 no
C2 H2 0.9300 no
C4 H4 0.9300 no
C5 H5 0.9300 no
C8 H8 0.9300 no
C10 H10 0.9300 no
C12 H12B 0.9700 no
C12 H12A 0.9700 no
C15A H15A 0.9800 no
C15B H15B 0.9800 no
C16A H16C 0.9600 no
C16A H16B 0.9600 no
C16A H16A 0.9600 no
C16B H16F 0.9700 no
C16B H16E 0.9600 no
C16B H16D 0.9600 no
C18 H18A 0.9700 no
C18 H18B 0.9700 no
C19 H19B 0.9700 no
C19 H19A 0.9700 no
C20 H20 0.9800 no
C21 H21B 0.9700 no
C21 H21A 0.9700 no
C22 H22A 0.9700 no
C22 H22B 0.9700 no
C24 H24 0.9300 no
C25 H25 0.9300 no
C27 H27 0.9300 no
C28 H28 0.9300 no
C29 C30 1.439(10) no
C29 H29B 0.9600 no
C29 H29A 0.9600 no
C29 H29C 0.9600 no
C30 H30A 0.9700 no
C30 H30B 0.9700 no
C31 C32 1.338(12) no
C31 H31A 0.9600 no
C31 H31B 0.9600 no
C31 H31C 0.9600 no
C32 H32A 0.9700 no
C32 H32B 0.9700 no

loop_
_geom_hbond_atom_site_label_D
_geom_hbond_atom_site_label_H
_geom_hbond_atom_site_label_A
_geom_hbond_site_symmetry_A
_geom_hbond_distance_DH
_geom_hbond_distance_HA
_geom_hbond_distance_DA
_geom_hbond_angle_DHA
_geom_hbond_publ_flag
N3 H3 O5 4_564 0.86 1.92 2.771(5) 170 yes
O3 H3A O2 1_545 0.82 1.91 2.713(5) 164 yes
O4 H4A N1 1_655 0.82 2.07 2.857(5) 161 yes
O5 H5A O4 2_656 0.82 1.84 2.655(5) 174 yes
C5 H5 N1 . 0.93 2.53 2.864(6) 101 no
C31 H31B O1 . 0.96 2.49 3.312(8) 144 yes
C15A H15A Cg7 2_656 0.98 2.81 3.772(14) 167 yes
C24 H24 Cg5 1_555 0.93 2.69 3.600(4) 168 yes

loop_
_geom_torsion_atom_site_label_1
_geom_torsion_atom_site_label_2
_geom_torsion_atom_site_label_3
_geom_torsion_atom_site_label_4
_geom_torsion
_geom_torsion_publ_flag
C9 S1 C10 C11 0.4(4) no
C10 S1 C9 N2 -0.2(4) no
C10 S1 C9 N1 -178.8(6) no
C15A S2A C17 C22 93.9(6) no
C15A S2A C17 C18 -141.6(5) no
C17 S2A C15A C14 30.0(8) no
C17 S2A C15A C16A 149.0(12) no
C15A S2A C17 N4 -23.2(6) no
C7 N1 C9 S1 178.5(4) no
C9 N1 C7 C6 -179.5(4) no
C7 N1 C9 N2 -0.1(5) no
C9 N1 C7 C8 -0.1(5) no
C8 N2 C11 C12 -6.3(8) no
C11 N2 C9 S1 -0.1(5) no
C11 N2 C9 N1 178.9(4) no
C11 N2 C8 C7 -178.3(5) no
C8 N2 C9 N1 0.3(5) no
C9 N2 C11 C10 0.4(6) no
C8 N2 C9 S1 -178.7(3) no
C9 N2 C11 C12 175.8(4) no
C9 N2 C8 C7 -0.4(4) no
C8 N2 C11 C10 178.3(5) no
N4 N3 C13 C12 -176.4(3) no
C13 N3 N4 C14 -82.1(5) no
C13 N3 N4 C17 102.9(4) no
N4 N3 C13 O1 -0.9(6) no
C17 N4 C14 O2 177.6(4) no
N3 N4 C14 O2 2.7(7) no
C14 N4 C17 C22 -108.1(4) no
N3 N4 C14 C15A -162.8(6) no
C17 N4 C14 C15A 12.1(8) no
N3 N4 C17 S2A -174.3(4) no
C14 N4 C17 S2A 10.7(6) no
N3 N4 C17 C18 -56.7(4) no
C14 N4 C17 C18 128.3(4) no
N3 N4 C17 C22 67.0(5) no
C2 C1 C6 C5 -0.2(6) no
C6 C1 C2 C3 -0.5(6) no
C2 C1 C6 C7 -179.8(4) no
C1 C2 C3 Br1 -179.1(3) no
C1 C2 C3 C4 0.9(7) no
C2 C3 C4 C5 -0.6(8) no
Br1 C3 C4 C5 179.4(4) no
C3 C4 C5 C6 -0.1(7) no
C4 C5 C6 C1 0.5(6) no
C4 C5 C6 C7 -179.9(4) no
C5 C6 C7 N1 -7.1(5) no
C5 C6 C7 C8 173.6(4) no
C1 C6 C7 C8 -6.8(6) no
C1 C6 C7 N1 172.5(4) no
C6 C7 C8 N2 179.6(4) no
N1 C7 C8 N2 0.3(4) no
S1 C10 C11 N2 -0.6(6) no
S1 C10 C11 C12 -175.5(4) no
C10 C11 C12 C13 95.9(6) no
N2 C11 C12 C13 -78.6(5) no
C11 C12 C13 N3 113.7(4) no
C11 C12 C13 O1 -61.9(5) no
O2 C14 C15A C16A 50.0(14) no
N4 C14 C15A S2A -28.4(9) no
N4 C14 C15A C16A -144.1(11) no
O2 C14 C15A S2A 165.7(6) no
S2A C17 C18 C19 -70.7(4) no
N4 C17 C18 C19 177.4(3) no
C22 C17 C18 C19 54.5(4) no
S2A C17 C22 C21 70.8(5) no
N4 C17 C22 C21 -177.3(3) no
C18 C17 C22 C21 -53.4(4) no
C17 C18 C19 C20 -56.6(4) no
C18 C19 C20 C21 56.5(4) no
C18 C19 C20 C23 -176.6(4) no
C19 C20 C21 C22 -55.2(4) no
C23 C20 C21 C22 177.5(3) no
C19 C20 C23 C24 127.9(4) no
C19 C20 C23 C28 -54.1(6) no
C21 C20 C23 C24 -106.2(5) no
C21 C20 C23 C28 71.8(5) no
C20 C21 C22 C17 54.2(4) no
C20 C23 C24 C25 -179.2(4) no
C28 C23 C24 C25 2.7(7) no
C20 C23 C28 C27 179.4(4) no
C24 C23 C28 C27 -2.5(7) no
C23 C24 C25 C26 -0.7(7) no
C24 C25 C26 O3 176.8(4) no
C24 C25 C26 C27 -1.6(7) no
O3 C26 C27 C28 -176.6(4) no
C25 C26 C27 C28 1.7(7) no
C26 C27 C28 C23 0.4(7) no
